data_4337281
loop_
_publ_author_name
'Yan, Xue'
'Luo, Siyang'
'Lin, Zheshuai'
'Yao, Jiyong'
'He, Ran'
'Yue, Yinchao'
'Chen, Chuangtian'

_publ_section_title
;
 ReBe2B5O11 (Re = Y, Gd): Rare-Earth Beryllium Borates as Deep-Ultraviolet
 Nonlinear-Optical Materials.
;
_journal_issue 4
_journal_name_full 'Inorganic chemistry'
_journal_page_first 1952
_journal_page_last 1954
_journal_paper_doi 10.1021/ic4029436
_journal_volume 53
_journal_year 2014
_chemical_formula_sum 'B5 Be2 O11 Y'
_chemical_formula_weight 336.98
_chemical_name_systematic
;
 ?
;
_space_group_IT_number 33
_symmetry_space_group_name_Hall 'P 2c -2n'
_symmetry_space_group_name_H-M 'P n a 21'
_atom_sites_solution_primary direct
_atom_sites_solution_secondary difmap
_audit_creation_method SHELXL-97
_cell_angle_alpha 90.00
_cell_angle_beta 90.00
_cell_angle_gamma 90.00
_cell_formula_units_Z 4
_cell_length_a 25.612(5)
_cell_length_b 4.3295(9)
_cell_length_c 6.6549(13)
_cell_measurement_temperature 293(2)
_cell_volume 737.9(3)
_computing_structure_refinement 'SHELXL-97 (Sheldrick, 2008)'
_diffrn_ambient_temperature 293(2)
_diffrn_measured_fraction_theta_full 0.997
_diffrn_measured_fraction_theta_max 0.997
_diffrn_radiation_monochromator graphite
_diffrn_radiation_source 'fine-focus sealed tube'
_diffrn_radiation_type MoK\a
_diffrn_radiation_wavelength 0.71073
_diffrn_reflns_av_R_equivalents 0.0773
_diffrn_reflns_av_sigmaI/netI 0.0800
_diffrn_reflns_limit_h_max 29
_diffrn_reflns_limit_h_min -30
_diffrn_reflns_limit_k_max 5
_diffrn_reflns_limit_k_min -5
_diffrn_reflns_limit_l_max 7
_diffrn_reflns_limit_l_min -7
_diffrn_reflns_number 4221
_diffrn_reflns_theta_full 24.97
_diffrn_reflns_theta_max 24.97
_diffrn_reflns_theta_min 3.18
_exptl_absorpt_coefficient_mu 7.967
_exptl_absorpt_correction_T_max 0.5341
_exptl_absorpt_correction_T_min 0.2138
_exptl_absorpt_correction_type numerical
_exptl_crystal_density_diffrn 3.033
_exptl_crystal_density_method 'not measured'
_exptl_crystal_F_000 640
_exptl_crystal_size_max 0.28
_exptl_crystal_size_mid 0.26
_exptl_crystal_size_min 0.09
_refine_diff_density_max 0.680
_refine_diff_density_min -0.698
_refine_diff_density_rms 0.158
_refine_ls_abs_structure_details 'Flack H D (1983), Acta Cryst. A39, 876-881'
_refine_ls_abs_structure_Flack 0.072(12)
_refine_ls_extinction_coef 0.0177(19)
_refine_ls_extinction_expression Fc^*^=kFc[1+0.001xFc^2^\l^3^/sin(2\q)]^-1/4^
_refine_ls_extinction_method SHELXL
_refine_ls_goodness_of_fit_ref 1.035
_refine_ls_matrix_type full
_refine_ls_number_parameters 174
_refine_ls_number_reflns 1263
_refine_ls_number_restraints 85
_refine_ls_restrained_S_all 1.003
_refine_ls_R_factor_all 0.0384
_refine_ls_R_factor_gt 0.0367
_refine_ls_shift/su_max 0.000
_refine_ls_shift/su_mean 0.000
_refine_ls_structure_factor_coef Fsqd
_refine_ls_weighting_details 'calc w=1/[\s^2^(Fo^2^)+(0.0398P)^2^+0.0000P] where P=(Fo^2^+2Fc^2^)/3'
_refine_ls_weighting_scheme calc
_refine_ls_wR_factor_gt 0.0854
_refine_ls_wR_factor_ref 0.0862
_reflns_number_gt 1149
_reflns_number_total 1263
_reflns_threshold_expression >2\s(I)
_cod_data_source_file ic4029436_si_003.cif
_cod_data_source_block 20130406
_cod_database_code 4337281

loop_
_symmetry_equiv_pos_as_xyz
'x, y, z'
'-x, -y, z+1/2'
'-x+1/2, y+1/2, z+1/2'
'x+1/2, -y+1/2, z'

loop_
_atom_site_label
_atom_site_type_symbol
_atom_site_fract_x
_atom_site_fract_y
_atom_site_fract_z
_atom_site_U_iso_or_equiv
_atom_site_adp_type
_atom_site_occupancy
_atom_site_symmetry_multiplicity
_atom_site_calc_flag
_atom_site_refinement_flags
Y1 Y 0.41983(2) 0.63629(11) 1.36721(13) 0.0041(2) Uani 1 1 d .
O7 O 0.34963(15) 0.1474(8) 0.8462(8) 0.0074(10) Uani 1 1 d U
O1 O 0.54748(17) -0.1301(8) 0.9277(6) 0.0057(11) Uani 1 1 d .
O5 O 0.41694(16) 0.5073(11) 0.7446(7) 0.0044(10) Uani 1 1 d U
O3 O 0.49085(17) 0.2808(10) 0.9266(6) 0.0056(10) Uani 1 1 d U
O4 O 0.40778(18) 0.3436(8) 1.0887(7) 0.0032(10) Uani 1 1 d U
O8 O 0.34971(16) 0.4152(8) 0.5273(7) 0.0039(9) Uani 1 1 d U
O6 O 0.35440(17) -0.0824(9) 1.1808(6) 0.0046(10) Uani 1 1 d .
O2 O 0.45702(16) 0.7777(10) 1.0215(7) 0.0060(10) Uani 1 1 d U
B3 B 0.3701(3) 0.1257(14) 1.0411(12) 0.0059(17) Uani 1 1 d U
B4 B 0.3707(3) 0.3553(15) 0.7070(12) 0.0072(17) Uani 1 1 d U
B2 B 0.4437(3) 0.4746(16) 0.9401(11) 0.0046(16) Uani 1 1 d U
B1 B 0.4984(3) -0.0385(16) 0.9608(11) 0.0053(15) Uani 1 1 d U
O11 O 0.28362(17) 0.4655(10) 0.2222(7) 0.0040(10) Uani 1 1 d U
O10 O 0.25192(17) 0.0029(9) 0.0850(7) 0.0049(9) Uani 1 1 d U
O9 O 0.22042(16) 0.4683(10) -0.0452(7) 0.0057(10) Uani 1 1 d U
B5 B 0.2514(3) 0.3177(15) 0.0854(12) 0.0035(15) Uani 1 1 d U
Be1 Be 0.2910(4) 0.3311(18) 0.4514(15) 0.008(2) Uani 1 1 d .
Be2 Be 0.2931(4) -0.1680(19) 0.2252(13) 0.007(2) Uani 1 1 d .

loop_
_atom_site_aniso_label
_atom_site_aniso_U_11
_atom_site_aniso_U_22
_atom_site_aniso_U_33
_atom_site_aniso_U_23
_atom_site_aniso_U_13
_atom_site_aniso_U_12
Y1 0.0006(3) 0.0045(3) 0.0071(3) 0.0001(4) 0.0001(3) -0.0003(2)
O7 0.0066(13) 0.0081(12) 0.0076(13) 0.0003(9) -0.0008(10) -0.0006(9)
O1 0.003(2) 0.004(2) 0.010(3) 0.0015(17) 0.0005(19) -0.0022(16)
O5 0.0048(13) 0.0045(12) 0.0038(13) 0.0000(9) -0.0001(9) -0.0001(9)
O3 0.0048(13) 0.0054(12) 0.0067(13) 0.0010(9) -0.0006(9) -0.0006(9)
O4 0.0027(13) 0.0033(13) 0.0034(13) -0.0004(9) -0.0002(9) 0.0002(9)
O8 0.0032(12) 0.0039(12) 0.0045(13) 0.0006(9) 0.0010(9) -0.0007(9)
O6 0.002(3) 0.006(2) 0.006(3) 0.0025(18) -0.002(2) -0.0001(17)
O2 0.0053(13) 0.0062(13) 0.0066(13) 0.0003(9) 0.0004(9) -0.0004(9)
B3 0.0054(19) 0.0060(19) 0.0063(19) -0.0006(10) 0.0001(10) 0.0008(10)
B4 0.0072(19) 0.0069(18) 0.0074(19) -0.0004(10) 0.0005(10) 0.0002(10)
B2 0.0043(18) 0.0045(17) 0.0050(18) -0.0001(10) 0.0000(10) -0.0001(10)
B1 0.0055(17) 0.0050(17) 0.0054(17) -0.0001(10) 0.0001(10) 0.0001(10)
O11 0.0039(13) 0.0036(13) 0.0043(13) 0.0002(9) -0.0001(9) -0.0004(9)
O10 0.0044(12) 0.0048(12) 0.0056(12) 0.0002(9) -0.0001(9) 0.0003(9)
O9 0.0054(13) 0.0051(13) 0.0067(13) 0.0000(9) -0.0001(9) 0.0007(9)
B5 0.0036(18) 0.0039(17) 0.0030(17) 0.0001(10) 0.0001(10) -0.0001(10)
Be1 0.015(5) 0.004(4) 0.007(4) -0.002(4) 0.002(4) 0.002(4)
Be2 0.003(5) 0.011(5) 0.007(5) 0.001(4) -0.001(4) -0.001(3)

loop_
_atom_type_symbol
_atom_type_description
_atom_type_scat_dispersion_real
_atom_type_scat_dispersion_imag
_atom_type_scat_source
B B 0.0013 0.0007 'International Tables Vol C Tables 4.2.6.8 and 6.1.1.4'
Be Be 0.0005 0.0002 'International Tables Vol C Tables 4.2.6.8 and 6.1.1.4'
O O 0.0106 0.0060 'International Tables Vol C Tables 4.2.6.8 and 6.1.1.4'
Y Y -2.7962 3.5667 'International Tables Vol C Tables 4.2.6.8 and 6.1.1.4'

loop_
_geom_angle_atom_site_label_1
_geom_angle_atom_site_label_2
_geom_angle_atom_site_label_3
_geom_angle
_geom_angle_site_symmetry_1
_geom_angle_site_symmetry_3
O4 Y1 O8 92.28(16) . 1_556
O4 Y1 O1 134.66(15) . 2_665
O8 Y1 O1 125.67(15) 1_556 2_665
O4 Y1 O3 110.82(16) . 2_665
O8 Y1 O3 138.34(15) 1_556 2_665
O1 Y1 O3 58.74(15) 2_665 2_665
O4 Y1 O1 70.81(14) . 2_655
O8 Y1 O1 79.22(14) 1_556 2_655
O1 Y1 O1 133.5(2) 2_665 2_655
O3 Y1 O1 76.68(15) 2_665 2_655
O4 Y1 O6 76.55(15) . 1_565
O8 Y1 O6 84.60(15) 1_556 1_565
O1 Y1 O6 82.84(14) 2_665 1_565
O3 Y1 O6 133.25(14) 2_665 1_565
O1 Y1 O6 142.69(15) 2_655 1_565
O4 Y1 O2 56.66(14) . .
O8 Y1 O2 143.71(15) 1_556 .
O1 Y1 O2 78.60(14) 2_665 .
O3 Y1 O2 75.68(13) 2_665 .
O1 Y1 O2 103.94(14) 2_655 .
O6 Y1 O2 71.12(14) 1_565 .
O4 Y1 O5 132.28(15) . 1_556
O8 Y1 O5 55.57(15) 1_556 1_556
O1 Y1 O5 92.34(15) 2_665 1_556
O3 Y1 O5 84.09(14) 2_665 1_556
O1 Y1 O5 69.23(14) 2_655 1_556
O6 Y1 O5 126.21(14) 1_565 1_556
O2 Y1 O5 159.71(14) . 1_556
O4 Y1 B1 129.3(2) . 2_665
O8 Y1 B1 137.94(19) 1_556 2_665
O1 Y1 B1 28.44(18) 2_665 2_665
O3 Y1 B1 30.38(19) 2_665 2_665
O1 Y1 B1 105.80(19) 2_655 2_665
O6 Y1 B1 108.69(18) 1_565 2_665
O2 Y1 B1 76.87(18) . 2_665
O5 Y1 B1 86.51(18) 1_556 2_665
O4 Y1 B4 110.42(18) . 1_556
O8 Y1 B4 27.37(19) 1_556 1_556
O1 Y1 B4 114.32(17) 2_665 1_556
O3 Y1 B4 111.14(19) 2_665 1_556
O1 Y1 B4 68.25(18) 2_655 1_556
O6 Y1 B4 108.39(19) 1_565 1_556
O2 Y1 B4 167.05(18) . 1_556
O5 Y1 B4 28.77(18) 1_556 1_556
B1 Y1 B4 114.8(2) 2_665 1_556
O4 Y1 B2 28.31(18) . .
O8 Y1 B2 120.20(18) 1_556 .
O1 Y1 B2 107.78(18) 2_665 .
O3 Y1 B2 89.80(17) 2_665 .
O1 Y1 B2 82.72(17) 2_655 .
O6 Y1 B2 76.79(17) 1_565 .
O2 Y1 B2 29.21(17) . .
O5 Y1 B2 151.95(17) 1_556 .
B1 Y1 B2 101.8(2) 2_665 .
B4 Y1 B2 137.9(2) 1_556 .
B4 O7 B3 120.7(5) . .
B1 O1 Y1 95.4(4) . 2_664
B1 O1 Y1 129.2(4) . 2_654
Y1 O1 Y1 133.5(2) 2_664 2_654
B4 O5 B2 120.9(6) . .
B4 O5 Y1 87.2(4) . 1_554
B2 O5 Y1 150.1(4) . 1_554
B1 O3 B2 131.2(5) . .
B1 O3 Y1 92.5(4) . 2_664
B2 O3 Y1 136.2(4) . 2_664
B3 O4 B2 123.1(6) . .
B3 O4 Y1 131.5(4) . .
B2 O4 Y1 104.5(4) . .
B4 O8 Be1 127.3(6) . .
B4 O8 Y1 100.5(4) . 1_554
Be1 O8 Y1 132.2(4) . 1_554
B3 O6 Be2 123.9(5) . 1_556
B3 O6 Y1 118.8(4) . 1_545
Be2 O6 Y1 117.2(4) 1_556 1_545
B1 O2 B2 126.0(5) 1_565 .
B1 O2 Y1 133.1(4) 1_565 .
B2 O2 Y1 91.8(4) . .
O6 B3 O4 120.2(6) . .
O6 B3 O7 124.6(6) . .
O4 B3 O7 115.2(6) . .
O8 B4 O5 114.5(6) . .
O8 B4 O7 124.2(6) . .
O5 B4 O7 121.2(6) . .
O8 B4 Y1 52.2(3) . 1_554
O5 B4 Y1 64.0(4) . 1_554
O7 B4 Y1 165.1(5) . 1_554
O2 B2 O4 104.2(5) . .
O2 B2 O3 110.1(6) . .
O4 B2 O3 109.6(5) . .
O2 B2 O5 110.4(6) . .
O4 B2 O5 109.9(6) . .
O3 B2 O5 112.4(5) . .
O2 B2 Y1 59.0(3) . .
O4 B2 Y1 47.2(3) . .
O3 B2 Y1 111.0(4) . .
O5 B2 Y1 136.1(4) . .
O1 B1 O2 126.7(6) . 1_545
O1 B1 O3 113.1(6) . .
O2 B1 O3 120.3(6) 1_545 .
O1 B1 Y1 56.2(3) . 2_664
O2 B1 Y1 175.1(5) 1_545 2_664
O3 B1 Y1 57.1(3) . 2_664
B5 O11 Be2 123.7(5) . 1_565
B5 O11 Be1 121.0(5) . .
Be2 O11 Be1 108.7(5) 1_565 .
B5 O10 Be2 118.0(5) . .
B5 O10 Be1 117.4(5) . 3_544
Be2 O10 Be1 124.5(5) . 3_544
B5 O9 Be1 126.4(5) . 3_554
B5 O9 Be2 122.7(5) . 3_554
Be1 O9 Be2 107.2(5) 3_554 3_554
O9 B5 O10 119.2(6) . .
O9 B5 O11 123.5(6) . .
O10 B5 O11 117.3(6) . .
O10 Be1 O9 108.9(6) 3 3_545
O10 Be1 O8 111.1(6) 3 .
O9 Be1 O8 112.6(6) 3_545 .
O10 Be1 O11 105.8(6) 3 .
O9 Be1 O11 109.9(6) 3_545 .
O8 Be1 O11 108.4(6) . .
O10 Be1 Be2 135.6(6) 3 .
O9 Be1 Be2 37.4(3) 3_545 .
O8 Be1 Be2 110.0(5) . .
O11 Be1 Be2 76.3(4) . .
O10 Be1 Be2 87.1(4) 3 1_565
O9 Be1 Be2 145.0(6) 3_545 1_565
O8 Be1 Be2 88.5(4) . 1_565
O11 Be1 Be2 35.2(3) . 1_565
Be2 Be1 Be2 110.3(5) . 1_565
O10 Be2 O11 110.6(5) . 1_545
O10 Be2 O6 115.1(6) . 1_554
O11 Be2 O6 111.5(6) 1_545 1_554
O10 Be2 O9 103.6(5) . 3_545
O11 Be2 O9 109.2(5) 1_545 3_545
O6 Be2 O9 106.4(5) 1_554 3_545
O10 Be2 Be1 86.6(4) . .
O11 Be2 Be1 144.6(5) 1_545 .
O6 Be2 Be1 86.4(4) 1_554 .
O9 Be2 Be1 35.4(3) 3_545 .
O10 Be2 Be1 134.7(6) . 1_545
O11 Be2 Be1 36.1(3) 1_545 1_545
O6 Be2 Be1 107.9(5) 1_554 1_545
O9 Be2 Be1 76.4(4) 3_545 1_545
Be1 Be2 Be1 110.3(5) . 1_545

loop_
_geom_bond_atom_site_label_1
_geom_bond_atom_site_label_2
_geom_bond_distance
_geom_bond_site_symmetry_2
Y1 O4 2.266(4) .
Y1 O8 2.297(4) 1_556
Y1 O1 2.331(4) 2_665
Y1 O3 2.349(4) 2_665
Y1 O1 2.380(4) 2_655
Y1 O6 2.415(4) 1_565
Y1 O2 2.564(4) .
Y1 O5 2.574(5) 1_556
Y1 B1 2.794(8) 2_665
Y1 B4 2.860(8) 1_556
Y1 B2 2.990(7) .
O7 B4 1.400(9) .
O7 B3 1.402(10) .
O1 B1 1.337(8) .
O1 Y1 2.331(4) 2_664
O1 Y1 2.380(4) 2_654
O5 B4 1.378(9) .
O5 B2 1.477(8) .
O5 Y1 2.574(5) 1_554
O3 B1 1.415(9) .
O3 B2 1.473(9) .
O3 Y1 2.349(4) 2_664
O4 B3 1.386(8) .
O4 B2 1.465(9) .
O8 B4 1.337(9) .
O8 Be1 1.628(11) .
O8 Y1 2.297(4) 1_554
O6 B3 1.356(8) .
O6 Be2 1.640(10) 1_556
O6 Y1 2.415(4) 1_545
O2 B1 1.385(8) 1_565
O2 B2 1.460(8) .
B4 Y1 2.860(8) 1_554
B1 O2 1.385(8) 1_545
B1 Y1 2.794(7) 2_664
O11 B5 1.385(9) .
O11 Be2 1.605(10) 1_565
O11 Be1 1.644(11) .
O10 B5 1.363(8) .
O10 Be2 1.591(10) .
O10 Be1 1.597(10) 3_544
O9 B5 1.346(9) .
O9 Be1 1.598(9) 3_554
O9 Be2 1.674(10) 3_554
Be1 O10 1.597(10) 3
Be1 O9 1.598(9) 3_545
Be1 Be2 2.634(12) .
Be1 Be2 2.640(12) 1_565
Be2 O11 1.605(10) 1_545
Be2 O6 1.640(10) 1_554
Be2 O9 1.674(10) 3_545
Be2 Be1 2.640(12) 1_545

loop_
_geom_torsion_atom_site_label_1
_geom_torsion_atom_site_label_2
_geom_torsion_atom_site_label_3
_geom_torsion_atom_site_label_4
_geom_torsion
_geom_torsion_site_symmetry_1
_geom_torsion_site_symmetry_4
O8 Y1 O4 B3 2.0(5) 1_556 .
O1 Y1 O4 B3 -147.3(5) 2_665 .
O3 Y1 O4 B3 146.6(5) 2_665 .
O1 Y1 O4 B3 79.8(5) 2_655 .
O6 Y1 O4 B3 -81.9(5) 1_565 .
O2 Y1 O4 B3 -157.9(6) . .
O5 Y1 O4 B3 45.2(6) 1_556 .
B1 Y1 O4 B3 174.8(5) 2_665 .
B4 Y1 O4 B3 23.0(6) 1_556 .
B2 Y1 O4 B3 -169.0(7) . .
O8 Y1 O4 B2 171.0(4) 1_556 .
O1 Y1 O4 B2 21.7(5) 2_665 .
O3 Y1 O4 B2 -44.5(4) 2_665 .
O1 Y1 O4 B2 -111.3(4) 2_655 .
O6 Y1 O4 B2 87.1(4) 1_565 .
O2 Y1 O4 B2 11.0(4) . .
O5 Y1 O4 B2 -145.8(4) 1_556 .
B1 Y1 O4 B2 -16.2(5) 2_665 .
B4 Y1 O4 B2 -168.0(4) 1_556 .
O4 Y1 O2 B1 -157.1(6) . 1_565
O8 Y1 O2 B1 167.5(5) 1_556 1_565
O1 Y1 O2 B1 30.6(6) 2_665 1_565
O3 Y1 O2 B1 -29.7(5) 2_665 1_565
O1 Y1 O2 B1 -101.8(5) 2_655 1_565
O6 Y1 O2 B1 116.9(6) 1_565 1_565
O5 Y1 O2 B1 -34.2(8) 1_556 1_565
B1 Y1 O2 B1 1.5(7) 2_665 1_565
B4 Y1 O2 B1 -153.1(9) 1_556 1_565
B2 Y1 O2 B1 -146.4(7) . 1_565
O4 Y1 O2 B2 -10.7(3) . .
O8 Y1 O2 B2 -46.1(4) 1_556 .
O1 Y1 O2 B2 177.0(4) 2_665 .
O3 Y1 O2 B2 116.7(4) 2_665 .
O1 Y1 O2 B2 44.7(4) 2_655 .
O6 Y1 O2 B2 -96.7(4) 1_565 .
O5 Y1 O2 B2 112.2(5) 1_556 .
B1 Y1 O2 B2 148.0(4) 2_665 .
B4 Y1 O2 B2 -6.7(9) 1_556 .
Be2 O6 B3 O4 134.0(7) 1_556 .
Y1 O6 B3 O4 -48.9(7) 1_545 .
Be2 O6 B3 O7 -43.8(9) 1_556 .
Y1 O6 B3 O7 133.4(5) 1_545 .
B2 O4 B3 O6 150.8(6) . .
Y1 O4 B3 O6 -42.0(8) . .
B2 O4 B3 O7 -31.2(8) . .
Y1 O4 B3 O7 136.0(5) . .
B4 O7 B3 O6 -175.5(6) . .
B4 O7 B3 O4 6.6(8) . .
Be1 O8 B4 O5 -167.2(5) . .
Y1 O8 B4 O5 15.4(6) 1_554 .
Be1 O8 B4 O7 15.2(10) . .
Y1 O8 B4 O7 -162.2(6) 1_554 .
Be1 O8 B4 Y1 177.4(6) . 1_554
B2 O5 B4 O8 177.4(5) . .
Y1 O5 B4 O8 -13.5(5) 1_554 .
B2 O5 B4 O7 -4.9(9) . .
Y1 O5 B4 O7 164.1(6) 1_554 .
B2 O5 B4 Y1 -169.0(6) . 1_554
B3 O7 B4 O8 -171.9(6) . .
B3 O7 B4 O5 10.7(9) . .
B3 O7 B4 Y1 117.3(19) . 1_554
B1 O2 B2 O4 164.4(6) 1_565 .
Y1 O2 B2 O4 14.3(5) . .
B1 O2 B2 O3 47.0(9) 1_565 .
Y1 O2 B2 O3 -103.1(5) . .
B1 O2 B2 O5 -77.7(8) 1_565 .
Y1 O2 B2 O5 132.3(4) . .
B1 O2 B2 Y1 150.0(6) 1_565 .
B3 O4 B2 O2 153.3(5) . .
Y1 O4 B2 O2 -16.8(5) . .
B3 O4 B2 O3 -88.9(7) . .
Y1 O4 B2 O3 100.9(5) . .
B3 O4 B2 O5 35.0(8) . .
Y1 O4 B2 O5 -135.1(4) . .
B3 O4 B2 Y1 170.1(6) . .
B1 O3 B2 O2 142.5(6) . .
Y1 O3 B2 O2 -32.2(8) 2_664 .
B1 O3 B2 O4 28.5(9) . .
Y1 O3 B2 O4 -146.2(4) 2_664 .
B1 O3 B2 O5 -94.0(8) . .
Y1 O3 B2 O5 91.3(7) 2_664 .
B1 O3 B2 Y1 79.1(7) . .
Y1 O3 B2 Y1 -95.7(5) 2_664 .
B4 O5 B2 O2 -130.1(6) . .
Y1 O5 B2 O2 72.3(9) 1_554 .
B4 O5 B2 O4 -15.8(8) . .
Y1 O5 B2 O4 -173.4(5) 1_554 .
B4 O5 B2 O3 106.6(6) . .
Y1 O5 B2 O3 -51.1(11) 1_554 .
B4 O5 B2 Y1 -64.1(9) . .
Y1 O5 B2 Y1 138.3(5) 1_554 .
O4 Y1 B2 O2 160.9(6) . .
O8 Y1 B2 O2 150.5(3) 1_556 .
O1 Y1 B2 O2 -3.1(4) 2_665 .
O3 Y1 B2 O2 -60.0(3) 2_665 .
O1 Y1 B2 O2 -136.6(4) 2_655 .
O6 Y1 B2 O2 74.8(3) 1_565 .
O5 Y1 B2 O2 -136.9(3) 1_556 .
B1 Y1 B2 O2 -31.9(4) 2_665 .
B4 Y1 B2 O2 177.8(3) 1_556 .
O8 Y1 B2 O4 -10.5(4) 1_556 .
O1 Y1 B2 O4 -164.0(3) 2_665 .
O3 Y1 B2 O4 139.1(4) 2_665 .
O1 Y1 B2 O4 62.5(4) 2_655 .
O6 Y1 B2 O4 -86.1(4) 1_565 .
O2 Y1 B2 O4 -160.9(6) . .
O5 Y1 B2 O4 62.1(6) 1_556 .
B1 Y1 B2 O4 167.2(4) 2_665 .
B4 Y1 B2 O4 16.8(5) 1_556 .
O4 Y1 B2 O3 -97.7(5) . .
O8 Y1 B2 O3 -108.2(4) 1_556 .
O1 Y1 B2 O3 98.3(4) 2_665 .
O3 Y1 B2 O3 41.4(5) 2_665 .
O1 Y1 B2 O3 -35.2(4) 2_655 .
O6 Y1 B2 O3 176.2(5) 1_565 .
O2 Y1 B2 O3 101.4(6) . .
O5 Y1 B2 O3 -35.5(7) 1_556 .
B1 Y1 B2 O3 69.5(4) 2_665 .
B4 Y1 B2 O3 -80.8(5) 1_556 .
O4 Y1 B2 O5 73.0(7) . .
O8 Y1 B2 O5 62.6(7) 1_556 .
O1 Y1 B2 O5 -91.0(7) 2_665 .
O3 Y1 B2 O5 -147.9(6) 2_665 .
O1 Y1 B2 O5 135.5(7) 2_655 .
O6 Y1 B2 O5 -13.1(6) 1_565 .
O2 Y1 B2 O5 -87.9(7) . .
O5 Y1 B2 O5 135.2(6) 1_556 .
B1 Y1 B2 O5 -119.8(6) 2_665 .
B4 Y1 B2 O5 89.9(7) 1_556 .
Y1 O1 B1 O2 -175.1(6) 2_664 1_545
Y1 O1 B1 O2 19.0(10) 2_654 1_545
Y1 O1 B1 O3 5.2(6) 2_664 .
Y1 O1 B1 O3 -160.7(3) 2_654 .
Y1 O1 B1 Y1 -165.9(5) 2_654 2_664
B2 O3 B1 O1 178.5(6) . .
Y1 O3 B1 O1 -5.2(5) 2_664 .
B2 O3 B1 O2 -1.2(10) . 1_545
Y1 O3 B1 O2 175.1(6) 2_664 1_545
B2 O3 B1 Y1 -176.4(7) . 2_664
Be1 O9 B5 O10 171.6(6) 3_554 .
Be2 O9 B5 O10 -32.9(9) 3_554 .
Be1 O9 B5 O11 -8.6(11) 3_554 .
Be2 O9 B5 O11 146.9(6) 3_554 .
Be2 O10 B5 O9 173.9(6) . .
Be1 O10 B5 O9 -9.1(10) 3_544 .
Be2 O10 B5 O11 -5.9(9) . .
Be1 O10 B5 O11 171.1(6) 3_544 .
Be2 O11 B5 O9 -7.5(10) 1_565 .
Be1 O11 B5 O9 140.8(7) . .
Be2 O11 B5 O10 172.3(6) 1_565 .
Be1 O11 B5 O10 -39.4(9) . .
B4 O8 Be1 O10 62.0(8) . 3
Y1 O8 Be1 O10 -121.4(5) 1_554 3
B4 O8 Be1 O9 -60.4(9) . 3_545
Y1 O8 Be1 O9 116.1(5) 1_554 3_545
B4 O8 Be1 O11 177.8(5) . .
Y1 O8 Be1 O11 -5.6(7) 1_554 .
B4 O8 Be1 Be2 -100.6(7) . .
Y1 O8 Be1 Be2 76.0(5) 1_554 .
B4 O8 Be1 Be2 148.3(5) . 1_565
Y1 O8 Be1 Be2 -35.2(5) 1_554 1_565
B5 O11 Be1 O10 -92.2(6) . 3
Be2 O11 Be1 O10 60.4(7) 1_565 3
B5 O11 Be1 O9 25.3(9) . 3_545
Be2 O11 Be1 O9 177.8(6) 1_565 3_545
B5 O11 Be1 O8 148.7(5) . .
Be2 O11 Be1 O8 -58.8(6) 1_565 .
B5 O11 Be1 Be2 41.8(6) . .
Be2 O11 Be1 Be2 -165.6(6) 1_565 .
B5 O11 Be1 Be2 -152.5(8) . 1_565
B5 O10 Be2 O11 174.0(6) . 1_545
Be1 O10 Be2 O11 -2.8(9) 3_544 1_545
B5 O10 Be2 O6 -58.6(8) . 1_554
Be1 O10 Be2 O6 124.6(7) 3_544 1_554
B5 O10 Be2 O9 57.1(7) . 3_545
Be1 O10 Be2 O9 -119.7(6) 3_544 3_545
B5 O10 Be2 Be1 25.8(6) . .
Be1 O10 Be2 Be1 -151.0(6) 3_544 .
B5 O10 Be2 Be1 141.3(7) . 1_545
Be1 O10 Be2 Be1 -35.5(10) 3_544 1_545
O10 Be1 Be2 O10 64.3(8) 3 .
O9 Be1 Be2 O10 119.3(6) 3_545 .
O8 Be1 Be2 O10 -139.3(5) . .
O11 Be1 Be2 O10 -34.4(5) . .
Be2 Be1 Be2 O10 -43.2(7) 1_565 .
O10 Be1 Be2 O11 -57.4(14) 3 1_545
O9 Be1 Be2 O11 -2.3(9) 3_545 1_545
O8 Be1 Be2 O11 99.1(10) . 1_545
O11 Be1 Be2 O11 -156.1(10) . 1_545
Be2 Be1 Be2 O11 -164.8(6) 1_565 1_545
O10 Be1 Be2 O6 179.7(8) 3 1_554
O9 Be1 Be2 O6 -125.3(6) 3_545 1_554
O8 Be1 Be2 O6 -23.9(6) . 1_554
O11 Be1 Be2 O6 81.0(5) . 1_554
Be2 Be1 Be2 O6 72.2(6) 1_565 1_554
O10 Be1 Be2 O9 -55.1(7) 3 3_545
O8 Be1 Be2 O9 101.4(7) . 3_545
O11 Be1 Be2 O9 -153.8(7) . 3_545
Be2 Be1 Be2 O9 -162.5(7) 1_565 3_545
O10 Be1 Be2 Be1 -72.5(10) 3 1_545
O9 Be1 Be2 Be1 -17.5(7) 3_545 1_545
O8 Be1 Be2 Be1 83.9(7) . 1_545
O11 Be1 Be2 Be1 -171.2(4) . 1_545
Be2 Be1 Be2 Be1 180.0 1_565 1_545
